data_7126365
loop_
_publ_author_name
'Prieschl, Dominic'
'Arrowsmith, Merle'
'Dietz, Maximilian'
'Rempel, Anna'
'M\"uller, Marcel'
'Braunschweig, Holger'

_publ_section_title
;
 Synthesis of polyheterocyclic 1,1-diboryltriazenes by \g-nitrogen
 insertion of azides into activated B-B single bonds.
;
_journal_issue 42
_journal_name_full 'Chemical communications (Cambridge, England)'
_journal_page_first 5681
_journal_page_last 5684
_journal_paper_doi 10.1039/d0cc02305a
_journal_volume 56
_journal_year 2020
_chemical_formula_moiety '0.93 (C52 H58 B2 F3 N5), 0.07 (C52 H58 B2 F3 N3)'
_chemical_formula_sum 'C52 H58 B2 F3 N4.87'
_chemical_formula_weight 829.78
_space_group_crystal_system triclinic
_space_group_IT_number 2
_space_group_name_Hall '-P 1'
_space_group_name_H-M_alt 'P -1'
_atom_sites_solution_hydrogens geom
_audit_creation_method 'CrysAlisPro 1.171.40.53 (Rigaku OD, 2019)'
_cell_angle_alpha 65.195(2)
_cell_angle_beta 87.805(2)
_cell_angle_gamma 72.0887(19)
_cell_formula_units_Z 2
_cell_length_a 10.5695(2)
_cell_length_b 15.3466(3)
_cell_length_c 16.2221(3)
_cell_measurement_reflns_used 23145
_cell_measurement_temperature 99.97(11)
_cell_measurement_theta_max 76.8190
_cell_measurement_theta_min 3.0740
_cell_volume 2260.22(9)
_computing_cell_refinement 'CrysAlisPro 1.171.40.53 (Rigaku OD, 2019)'
_computing_data_collection 'CrysAlisPro 1.171.40.53 (Rigaku OD, 2019)'
_computing_data_reduction 'CrysAlisPro 1.171.40.53 (Rigaku OD, 2019)'
_computing_molecular_graphics 'ShelXLe (Huebschle et all, 2011)'
_computing_publication_material 'SHELXL-2018/3 (Sheldrick, 2018)'
_computing_structure_refinement 'SHELXL-2016/6 (Sheldrick, 2016)'
_computing_structure_solution 'SHELXT 2014/4 (Sheldrick, 2014)'
_diffrn_ambient_temperature 99.97(11)
_diffrn_detector_area_resol_mean 10.0000
_diffrn_measured_fraction_theta_full 0.9924
_diffrn_measured_fraction_theta_max 0.994
_diffrn_measurement_device_type 'XtaLAB Synergy, Dualflex, HyPix'
_diffrn_measurement_method '\w scans'
_diffrn_radiation_type 'Cu K\a'
_diffrn_radiation_wavelength 1.54184
_diffrn_reflns_av_R_equivalents 0.0407
_diffrn_reflns_av_unetI/netI 0.0262
_diffrn_reflns_Laue_measured_fraction_full 0.994
_diffrn_reflns_Laue_measured_fraction_max 0.994
_diffrn_reflns_limit_h_max 13
_diffrn_reflns_limit_h_min -13
_diffrn_reflns_limit_k_max 19
_diffrn_reflns_limit_k_min -19
_diffrn_reflns_limit_l_max 20
_diffrn_reflns_limit_l_min -20
_diffrn_reflns_number 46487
_diffrn_reflns_point_group_measured_fraction_full 0.994
_diffrn_reflns_point_group_measured_fraction_max 0.994
_diffrn_reflns_theta_full 74.3338
_diffrn_reflns_theta_max 72.127
_diffrn_reflns_theta_min 3.0177
_diffrn_source 'micro-focus sealed X-ray tube'
_exptl_absorpt_coefficient_mu 0.633
_exptl_absorpt_correction_T_max 1.00000
_exptl_absorpt_correction_T_min 0.86105
_exptl_absorpt_correction_type multi-scan
_exptl_absorpt_process_details
;
CrysAlisPro 1.171.40.53 (Rigaku Oxford Diffraction, 2019)
Empirical absorption correction using spherical harmonics,
 implemented in SCALE3 ABSPACK scaling algorithm.
;
_exptl_crystal_colour yellow
_exptl_crystal_density_diffrn 1.222
_exptl_crystal_description block
_exptl_crystal_F_000 884
_exptl_crystal_size_max 0.276
_exptl_crystal_size_mid 0.193
_exptl_crystal_size_min 0.083
_refine_diff_density_max 0.450
_refine_diff_density_min -0.397
_refine_diff_density_rms 0.053
_refine_ls_extinction_method none
_refine_ls_goodness_of_fit_ref 1.032
_refine_ls_hydrogen_treatment constr
_refine_ls_matrix_type full
_refine_ls_number_parameters 637
_refine_ls_number_reflns 8844
_refine_ls_number_restraints 354
_refine_ls_restrained_S_all 1.027
_refine_ls_R_factor_all 0.0555
_refine_ls_R_factor_gt 0.0521
_refine_ls_shift/su_max 0.000
_refine_ls_shift/su_mean 0.000
_refine_ls_structure_factor_coef Fsqd
_refine_ls_weighting_details 'w=1/[\s^2^(Fo^2^)+(0.0801P)^2^+1.0138P] where P=(Fo^2^+2Fc^2^)/3'
_refine_ls_weighting_scheme calc
_refine_ls_wR_factor_gt 0.1424
_refine_ls_wR_factor_ref 0.1452
_reflns_Friedel_coverage 0.000
_reflns_number_gt 8034
_reflns_number_total 8844
_reflns_threshold_expression 'I > 2\s(I)'
_cod_data_source_file d0cc02305a5.cif
_cod_data_source_block AnRe126_ref5_a
_cod_depositor_comments 'Adding full bibliography for 7126363--7126367.cif.'
_cod_original_cell_volume 2260.22(8)
_cod_database_code 7126365
_shelx_shelxl_version_number 2016/6
_shelx_space_group_comment
;
The symmetry employed for this shelxl refinement is uniquely defined
by the following loop, which should always be used as a source of
symmetry information in preference to the above space-group names.
They are only intended as comments.
;

loop_
_space_group_symop_operation_xyz
'x, y, z'
'-x, -y, -z'

loop_
_atom_site_label
_atom_site_type_symbol
_atom_site_fract_x
_atom_site_fract_y
_atom_site_fract_z
_atom_site_U_iso_or_equiv
_atom_site_adp_type
_atom_site_occupancy
_atom_site_site_symmetry_order
_atom_site_calc_flag
_atom_site_refinement_flags_posn
_atom_site_refinement_flags_adp
_atom_site_refinement_flags_occupancy
_atom_site_disorder_assembly
_atom_site_disorder_group
B1 B 0.48690(16) 0.27783(13) 0.51921(12) 0.0270(3) Uani 1 1 d . . . . .
B2 B 0.68310(17) 0.24462(12) 0.62968(11) 0.0259(3) Uani 1 1 d . . . . .
N1 N 0.54258(12) 0.28172(9) 0.60164(8) 0.0262(3) Uani 1 1 d . . . . .
C1_1 C 0.73853(14) 0.24328(11) 0.71975(10) 0.0272(3) Uani 1 1 d . . . . .
C2_1 C 0.72978(16) 0.17275(12) 0.80795(11) 0.0323(3) Uani 1 1 d . . . . .
C3_1 C 0.80180(18) 0.16375(13) 0.88289(11) 0.0375(4) Uani 1 1 d . . . . .
H3_1 H 0.796280 0.116090 0.940723 0.045 Uiso 1 1 calc R U . . .
C4_1 C 0.88134(17) 0.22337(14) 0.87419(12) 0.0385(4) Uani 1 1 d . . . . .
C5_1 C 0.88194(16) 0.29773(13) 0.78802(12) 0.0349(4) Uani 1 1 d . . . . .
H5_1 H 0.930494 0.341192 0.781198 0.042 Uiso 1 1 calc R U . . .
C6_1 C 0.81143(15) 0.30895(12) 0.71125(11) 0.0294(3) Uani 1 1 d . . . . .
C7_1 C 0.81026(17) 0.39362(13) 0.61970(12) 0.0349(3) Uani 1 1 d . . . . .
H7A_1 H 0.867258 0.429352 0.625348 0.052 Uiso 1 1 calc R U . . .
H7B_1 H 0.720695 0.439506 0.598670 0.052 Uiso 1 1 calc R U . . .
H7C_1 H 0.842083 0.365990 0.576717 0.052 Uiso 1 1 calc R U . . .
C8_1 C 0.6457(2) 0.10522(14) 0.82216(12) 0.0405(4) Uani 1 1 d . . . . .
H8A_1 H 0.652323 0.061561 0.886034 0.061 Uiso 1 1 calc R U . . .
H8B_1 H 0.677006 0.064903 0.788999 0.061 Uiso 1 1 calc R U . . .
H8C_1 H 0.554120 0.146157 0.800518 0.061 Uiso 1 1 calc R U . . .
C9_1 C 0.9659(2) 0.20678(18) 0.95557(15) 0.0545(5) Uani 1 1 d . . . . .
H9A_1 H 0.987727 0.267038 0.943304 0.082 Uiso 1 1 calc R U . . .
H9B_1 H 1.046650 0.151234 0.967077 0.082 Uiso 1 1 calc R U . . .
H9C_1 H 0.917028 0.191517 1.008141 0.082 Uiso 1 1 calc R U . . .
C10_1 C 0.78464(14) 0.21055(11) 0.56524(10) 0.0261(3) Uani 1 1 d . . . . .
C12_1 C 0.86300(15) 0.25095(12) 0.41429(11) 0.0286(3) Uani 1 1 d . . . . .
H12_1 H 0.851241 0.294708 0.352486 0.034 Uiso 1 1 calc R U . . .
C11_1 C 0.76857(15) 0.27376(11) 0.47031(10) 0.0262(3) Uani 1 1 d . . . . .
C13_1 C 0.97479(15) 0.16431(12) 0.44819(11) 0.0299(3) Uani 1 1 d . . . . .
C16_1 C 0.64903(15) 0.36868(11) 0.42649(10) 0.0272(3) Uani 1 1 d . . . . .
H16A_1 H 0.665486 0.408828 0.365040 0.033 Uiso 1 1 calc R U . . .
H16B_1 H 0.639422 0.408657 0.460828 0.033 Uiso 1 1 calc R U . . .
C15_1 C 0.89962(15) 0.12303(11) 0.60004(10) 0.0281(3) Uani 1 1 d . . . . .
C14_1 C 0.99053(15) 0.10142(11) 0.54098(11) 0.0302(3) Uani 1 1 d . . . . .
H14_1 H 1.064198 0.042818 0.564672 0.036 Uiso 1 1 calc R U . . .
C17_1 C 0.92818(16) 0.04868(12) 0.69963(11) 0.0318(3) Uani 1 1 d . . . . .
H17A_1 H 1.012686 -0.002935 0.709212 0.048 Uiso 1 1 calc R U . . .
H17B_1 H 0.858865 0.018041 0.716728 0.048 Uiso 1 1 calc R U . . .
H17C_1 H 0.931125 0.083684 0.736236 0.048 Uiso 1 1 calc R U . . .
C18_1 C 1.07394(16) 0.14027(13) 0.38539(12) 0.0355(4) Uani 1 1 d . . . . .
H18A_1 H 1.028297 0.138361 0.336444 0.053 Uiso 1 1 calc R U . . .
H18B_1 H 1.140257 0.075541 0.418934 0.053 Uiso 1 1 calc R U . . .
H18C_1 H 1.116457 0.191579 0.360766 0.053 Uiso 1 1 calc R U . . .
C1_2 C 0.51817(15) 0.34698(11) 0.42203(10) 0.0269(3) Uani 1 1 d . . . . .
H1_2 H 0.445855 0.412052 0.398952 0.032 Uiso 1 1 calc R U . . .
C2_2 C 0.39000(16) 0.27889(13) 0.35992(11) 0.0331(3) Uani 1 1 d . . . . .
H2A_2 H 0.383092 0.259237 0.311133 0.040 Uiso 1 1 calc R U . . .
H2AB_2 H 0.315373 0.339597 0.348864 0.040 Uiso 1 1 calc R U . . .
C3_2 C 0.38289(18) 0.19465(13) 0.45044(11) 0.0354(4) Uani 1 1 d . . . . .
H3A_2 H 0.293384 0.189718 0.452905 0.042 Uiso 1 1 calc R U . . .
H3AB_2 H 0.444532 0.130755 0.455046 0.042 Uiso 1 1 calc R U . . .
C4_2 C 0.36880(15) 0.15621(11) 0.61218(10) 0.0276(3) Uani 1 1 d . . . . .
C5_2 C 0.23706(15) 0.19598(12) 0.62771(11) 0.0297(3) Uani 1 1 d . . . . .
C6_2 C 0.19389(16) 0.14458(12) 0.71081(11) 0.0318(3) Uani 1 1 d . . . . .
H6_2 H 0.107004 0.171323 0.722213 0.038 Uiso 1 1 calc R U . . .
C7_2 C 0.27737(16) 0.05414(12) 0.77736(11) 0.0324(3) Uani 1 1 d . . . . .
C8_2 C 0.40574(16) 0.01327(12) 0.75806(11) 0.0307(3) Uani 1 1 d . . . . .
H8_2 H 0.461213 -0.048427 0.801286 0.037 Uiso 1 1 calc R U . . .
C9_2 C 0.45304(15) 0.06227(11) 0.67594(11) 0.0286(3) Uani 1 1 d . . . . .
C10_2 C 0.58976(16) 0.01382(12) 0.65494(12) 0.0335(3) Uani 1 1 d . . . . .
H10A_2 H 0.639076 -0.042764 0.709530 0.050 Uiso 1 1 calc R U . . .
H10B_2 H 0.636518 0.062563 0.632409 0.050 Uiso 1 1 calc R U . . .
H10C_2 H 0.580790 -0.009221 0.609515 0.050 Uiso 1 1 calc R U . . .
C11_2 C 0.13946(16) 0.29064(12) 0.55600(12) 0.0349(3) Uani 1 1 d . . . . .
H11A_2 H 0.084414 0.330179 0.584654 0.052 Uiso 1 1 calc R U . . .
H11B_2 H 0.084100 0.272129 0.524953 0.052 Uiso 1 1 calc R U . . .
H11C_2 H 0.187820 0.329794 0.512797 0.052 Uiso 1 1 calc R U . . .
C12_2 C 0.22885(19) 0.00074(14) 0.86769(12) 0.0420(4) Uani 1 1 d . . . . .
H12A_2 H 0.234821 -0.066292 0.876331 0.063 Uiso 1 1 calc R U . . .
H12B_2 H 0.137576 0.038079 0.868057 0.063 Uiso 1 1 calc R U . . .
H12C_2 H 0.283287 -0.003557 0.916164 0.063 Uiso 1 1 calc R U . . .
C13_2 C 0.56696(15) 0.33494(12) 0.27307(10) 0.0279(3) Uani 1 1 d . . . . .
C14_2 C 0.65773(15) 0.25911(12) 0.25307(11) 0.0307(3) Uani 1 1 d . . . . .
C15_2 C 0.71683(16) 0.28663(13) 0.17233(11) 0.0345(3) Uani 1 1 d . . . . .
H15_2 H 0.777562 0.236289 0.159926 0.041 Uiso 1 1 calc R U . . .
C16_2 C 0.68795(17) 0.38760(14) 0.10909(12) 0.0373(4) Uani 1 1 d . . . . .
C17_2 C 0.59533(17) 0.46065(13) 0.12892(11) 0.0358(4) Uani 1 1 d . . . . .
H17_2 H 0.573817 0.528216 0.086963 0.043 Uiso 1 1 calc R U . . .
C18_2 C 0.53314(16) 0.43700(12) 0.20915(11) 0.0308(3) Uani 1 1 d . . . . .
C19_2 C 0.43089(17) 0.52155(12) 0.22363(11) 0.0361(4) Uani 1 1 d . . . . .
H19A_2 H 0.401869 0.580506 0.166362 0.054 Uiso 1 1 calc R U . . .
H19B_2 H 0.470202 0.537425 0.265711 0.054 Uiso 1 1 calc R U . . .
H19C_2 H 0.355582 0.500467 0.248020 0.054 Uiso 1 1 calc R U . . .
C20_2 C 0.69069(18) 0.14898(12) 0.31907(12) 0.0364(4) Uani 1 1 d . . . . .
H20A_2 H 0.760584 0.108442 0.298235 0.055 Uiso 1 1 calc R U . . .
H20B_2 H 0.612563 0.128691 0.322631 0.055 Uiso 1 1 calc R U . . .
H20C_2 H 0.719921 0.139672 0.378370 0.055 Uiso 1 1 calc R U . . .
C21_2 C 0.7538(2) 0.41650(17) 0.02176(13) 0.0492(5) Uani 1 1 d . . . . .
H21A_2 H 0.733522 0.488772 -0.007891 0.074 Uiso 1 1 calc R U . . .
H21B_2 H 0.720864 0.394449 -0.017899 0.074 Uiso 1 1 calc R U . . .
H21C_2 H 0.848827 0.384670 0.035485 0.074 Uiso 1 1 calc R U . . .
N4_2 N 0.41631(13) 0.21225(10) 0.52839(9) 0.0280(3) Uani 1 1 d . . . . .
N5_2 N 0.51474(13) 0.30041(10) 0.35955(8) 0.0277(3) Uani 1 1 d . . . . .
N2_3 N 0.46241(14) 0.32215(12) 0.65396(10) 0.0265(3) Uani 0.9331(12) 1 d . U P A 1
N3_3 N 0.34369(14) 0.36755(11) 0.61807(10) 0.0268(3) Uani 0.9331(12) 1 d . U P A 1
C1_3 C 0.25953(9) 0.40475(8) 0.67494(6) 0.0263(3) Uani 0.9331(12) 1 d G U P A 1
C2_3 C 0.13936(10) 0.48083(8) 0.63235(5) 0.0278(3) Uani 0.9331(12) 1 d G U P A 1
H2_3 H 0.117226 0.504246 0.570125 0.033 Uiso 0.9331(12) 1 calc R U P A 1
C3_3 C 0.05226(9) 0.52192(8) 0.68278(7) 0.0291(3) Uani 0.9331(12) 1 d G U P A 1
H3_3 H -0.028138 0.572823 0.654283 0.035 Uiso 0.9331(12) 1 calc R U P A 1
C4_3 C 0.08534(11) 0.48692(9) 0.77578(7) 0.0296(5) Uani 0.9331(12) 1 d G U P A 1
C5_3 C 0.20551(12) 0.41084(9) 0.81837(5) 0.0333(4) Uani 0.9331(12) 1 d G U P A 1
H5_3 H 0.227645 0.387422 0.880597 0.040 Uiso 0.9331(12) 1 calc R U P A 1
C6_3 C 0.29261(9) 0.36975(8) 0.76795(6) 0.0326(4) Uani 0.9331(12) 1 d G U P A 1
H6_3 H 0.373011 0.318844 0.796440 0.039 Uiso 0.9331(12) 1 calc R U P A 1
C7_3 C -0.00724(18) 0.53337(14) 0.82816(12) 0.0345(4) Uani 0.9331(12) 1 d . U P A 1
F1_3 F -0.13388(11) 0.53885(12) 0.81277(9) 0.0578(4) Uani 0.9331(12) 1 d . U P A 1
F2_3 F 0.02361(12) 0.48314(10) 0.91787(8) 0.0514(3) Uani 0.9331(12) 1 d . U P A 1
F3_3 F -0.00953(16) 0.62807(10) 0.80731(11) 0.0665(4) Uani 0.9331(12) 1 d . U P A 1
C1_31 C 0.4269(17) 0.3275(15) 0.6493(12) 0.0267(19) Uani 0.0669(12) 1 d G U P A -1
C2_31 C 0.3188(19) 0.4045(15) 0.5897(9) 0.0282(19) Uani 0.0669(12) 1 d G U P A -1
H2_31 H 0.318394 0.423051 0.527223 0.034 Uiso 0.0669(12) 1 calc R U P A -1
C3_31 C 0.2114(15) 0.4538(11) 0.6234(10) 0.0290(18) Uani 0.0669(12) 1 d G U P A -1
H3_31 H 0.139058 0.505298 0.583502 0.035 Uiso 0.0669(12) 1 calc R U P A -1
C4_31 C 0.2120(15) 0.4260(13) 0.7167(11) 0.0307(14) Uani 0.0669(12) 1 d G U P A -1
C5_31 C 0.3201(17) 0.3490(14) 0.7763(8) 0.0313(19) Uani 0.0669(12) 1 d G U P A -1
H5_31 H 0.320484 0.330485 0.838794 0.038 Uiso 0.0669(12) 1 calc R U P A -1
C6_31 C 0.4275(15) 0.2998(12) 0.7426(11) 0.0298(17) Uani 0.0669(12) 1 d G U P A -1
H6_31 H 0.499821 0.248237 0.782516 0.036 Uiso 0.0669(12) 1 calc R U P A -1
C7_31 C 0.093(3) 0.489(3) 0.752(3) 0.0314(15) Uani 0.0669(12) 1 d . U P A -1
F1_31 F -0.0118(16) 0.5317(12) 0.6971(10) 0.038(2) Uani 0.0669(12) 1 d . U P A -1
F2_31 F 0.1285(14) 0.5522(10) 0.7736(9) 0.0343(16) Uani 0.0669(12) 1 d . U P A -1
F3_31 F 0.0706(14) 0.4176(11) 0.8323(10) 0.0356(17) Uani 0.0669(12) 1 d . U P A -1
C1_4 C 0.2637(2) 0.19699(18) 0.07593(15) 0.0590(6) Uani 1 1 d . . . . .
H1_4 H 0.188022 0.177028 0.090385 0.071 Uiso 1 1 calc R U . . .
C2_4 C 0.3466(3) 0.16903(15) 0.01658(15) 0.0581(6) Uani 1 1 d . . . . .
H2_4 H 0.326836 0.130256 -0.009231 0.070 Uiso 1 1 calc R U . . .
C3_4 C 0.4584(2) 0.19936(16) -0.00371(13) 0.0534(5) Uani 1 1 d . . . . .
H3_4 H 0.514039 0.181571 -0.043832 0.064 Uiso 1 1 calc R U . . .
C4_4 C 0.4873(2) 0.25504(15) 0.03476(14) 0.0505(5) Uani 1 1 d . . . . .
H4_4 H 0.563564 0.274434 0.021277 0.061 Uiso 1 1 calc R U . . .
C5_4 C 0.4070(2) 0.28293(14) 0.09256(15) 0.0504(5) Uani 1 1 d . . . . .
H5_4 H 0.428256 0.321345 0.118162 0.060 Uiso 1 1 calc R U . . .
C6_4 C 0.2950(2) 0.25490(17) 0.11335(14) 0.0541(5) Uani 1 1 d . . . . .
H6_4 H 0.239753 0.274674 0.152650 0.065 Uiso 1 1 calc R U . . .

loop_
_atom_site_aniso_label
_atom_site_aniso_U_11
_atom_site_aniso_U_22
_atom_site_aniso_U_33
_atom_site_aniso_U_23
_atom_site_aniso_U_13
_atom_site_aniso_U_12
B1 0.0247(8) 0.0275(8) 0.0277(8) -0.0143(7) -0.0002(6) -0.0031(6)
B2 0.0285(8) 0.0230(7) 0.0246(8) -0.0096(6) -0.0006(6) -0.0065(6)
N1 0.0271(6) 0.0277(6) 0.0241(6) -0.0130(5) 0.0006(5) -0.0061(5)
C1_1 0.0239(7) 0.0292(7) 0.0278(7) -0.0156(6) 0.0000(5) -0.0023(6)
C2_1 0.0345(8) 0.0340(8) 0.0281(8) -0.0165(7) 0.0009(6) -0.0059(6)
C3_1 0.0419(9) 0.0388(9) 0.0267(8) -0.0152(7) -0.0019(7) -0.0039(7)
C4_1 0.0339(8) 0.0461(9) 0.0372(9) -0.0264(8) -0.0056(7) -0.0018(7)
C5_1 0.0281(7) 0.0411(9) 0.0427(9) -0.0268(8) -0.0003(7) -0.0074(7)
C6_1 0.0249(7) 0.0319(7) 0.0333(8) -0.0197(6) 0.0011(6) -0.0032(6)
C7_1 0.0359(8) 0.0355(8) 0.0394(9) -0.0212(7) 0.0061(7) -0.0126(7)
C8_1 0.0533(10) 0.0422(9) 0.0303(8) -0.0162(7) 0.0077(7) -0.0205(8)
C9_1 0.0504(11) 0.0660(13) 0.0480(11) -0.0343(10) -0.0155(9) -0.0036(10)
C10_1 0.0258(7) 0.0276(7) 0.0275(7) -0.0143(6) -0.0002(6) -0.0081(6)
C12_1 0.0308(7) 0.0313(7) 0.0269(7) -0.0142(6) 0.0016(6) -0.0117(6)
C11_1 0.0272(7) 0.0275(7) 0.0272(7) -0.0143(6) -0.0003(6) -0.0088(6)
C13_1 0.0290(7) 0.0331(8) 0.0343(8) -0.0200(7) 0.0036(6) -0.0109(6)
C16_1 0.0299(7) 0.0264(7) 0.0244(7) -0.0113(6) 0.0001(6) -0.0072(6)
C15_1 0.0281(7) 0.0281(7) 0.0294(8) -0.0144(6) -0.0015(6) -0.0071(6)
C14_1 0.0271(7) 0.0273(7) 0.0358(8) -0.0158(6) -0.0005(6) -0.0042(6)
C17_1 0.0298(7) 0.0293(7) 0.0307(8) -0.0118(6) -0.0011(6) -0.0031(6)
C18_1 0.0317(8) 0.0414(9) 0.0387(9) -0.0234(7) 0.0067(7) -0.0102(7)
C1_2 0.0276(7) 0.0269(7) 0.0248(7) -0.0128(6) -0.0016(6) -0.0039(6)
C2_2 0.0326(8) 0.0420(9) 0.0281(8) -0.0171(7) -0.0012(6) -0.0132(7)
C3_2 0.0412(9) 0.0446(9) 0.0293(8) -0.0193(7) 0.0019(7) -0.0205(7)
C4_2 0.0295(7) 0.0304(7) 0.0259(7) -0.0143(6) 0.0001(6) -0.0101(6)
C5_2 0.0280(7) 0.0300(7) 0.0323(8) -0.0151(6) -0.0015(6) -0.0080(6)
C6_2 0.0277(7) 0.0341(8) 0.0342(8) -0.0165(7) 0.0028(6) -0.0082(6)
C7_2 0.0344(8) 0.0341(8) 0.0305(8) -0.0150(7) 0.0020(6) -0.0120(6)
C8_2 0.0314(8) 0.0279(7) 0.0303(8) -0.0118(6) -0.0027(6) -0.0065(6)
C9_2 0.0287(7) 0.0283(7) 0.0310(8) -0.0158(6) -0.0016(6) -0.0070(6)
C10_2 0.0306(8) 0.0328(8) 0.0379(9) -0.0180(7) 0.0018(6) -0.0071(6)
C11_2 0.0293(8) 0.0328(8) 0.0380(9) -0.0119(7) -0.0040(6) -0.0078(6)
C12_2 0.0426(9) 0.0448(10) 0.0328(9) -0.0123(8) 0.0052(7) -0.0130(8)
C13_2 0.0281(7) 0.0324(8) 0.0233(7) -0.0133(6) -0.0014(6) -0.0076(6)
C14_2 0.0291(7) 0.0328(8) 0.0306(8) -0.0166(7) -0.0031(6) -0.0058(6)
C15_2 0.0313(8) 0.0410(9) 0.0346(8) -0.0228(7) 0.0015(6) -0.0065(7)
C16_2 0.0366(8) 0.0471(9) 0.0312(8) -0.0185(7) 0.0048(7) -0.0149(7)
C17_2 0.0411(9) 0.0350(8) 0.0284(8) -0.0108(7) 0.0008(7) -0.0117(7)
C18_2 0.0317(8) 0.0314(8) 0.0266(7) -0.0124(6) -0.0025(6) -0.0062(6)
C19_2 0.0393(9) 0.0304(8) 0.0288(8) -0.0094(6) -0.0026(7) -0.0020(7)
C20_2 0.0396(9) 0.0319(8) 0.0370(9) -0.0183(7) -0.0019(7) -0.0049(7)
C21_2 0.0517(11) 0.0605(12) 0.0390(10) -0.0238(9) 0.0153(8) -0.0205(9)
N4_2 0.0290(6) 0.0326(6) 0.0248(6) -0.0139(5) 0.0000(5) -0.0101(5)
N5_2 0.0292(6) 0.0313(6) 0.0246(6) -0.0140(5) -0.0004(5) -0.0093(5)
N2_3 0.0268(7) 0.0268(6) 0.0259(6) -0.0125(5) 0.0028(5) -0.0071(6)
N3_3 0.0275(7) 0.0263(7) 0.0261(7) -0.0118(5) 0.0011(6) -0.0070(6)
C1_3 0.0264(7) 0.0274(7) 0.0261(7) -0.0122(6) 0.0025(6) -0.0086(6)
C2_3 0.0294(8) 0.0286(7) 0.0242(7) -0.0104(6) 0.0002(6) -0.0086(6)
C3_3 0.0264(8) 0.0299(8) 0.0295(8) -0.0120(6) 0.0017(7) -0.0075(7)
C4_3 0.0296(8) 0.0315(7) 0.0280(11) -0.0131(8) 0.0030(8) -0.0098(6)
C5_3 0.0340(8) 0.0361(8) 0.0257(7) -0.0135(6) 0.0008(6) -0.0053(7)
C6_3 0.0301(9) 0.0331(9) 0.0281(8) -0.0123(7) -0.0011(6) -0.0020(7)
C7_3 0.0319(8) 0.0377(8) 0.0327(8) -0.0163(7) 0.0035(7) -0.0078(7)
F1_3 0.0302(6) 0.0972(10) 0.0564(8) -0.0492(8) 0.0080(5) -0.0114(6)
F2_3 0.0462(7) 0.0669(8) 0.0326(6) -0.0254(6) 0.0050(5) -0.0011(6)
F3_3 0.0864(10) 0.0437(7) 0.0780(10) -0.0371(7) 0.0429(8) -0.0205(7)
C1_31 0.027(2) 0.028(2) 0.025(2) -0.013(2) 0.003(2) -0.007(2)
C2_31 0.028(2) 0.027(2) 0.027(2) -0.011(2) 0.002(2) -0.006(2)
C3_31 0.028(2) 0.028(2) 0.028(2) -0.011(2) 0.001(2) -0.006(2)
C4_31 0.0298(18) 0.0318(18) 0.0277(18) -0.0120(17) 0.0012(18) -0.0071(17)
C5_31 0.031(2) 0.032(2) 0.027(2) -0.012(2) 0.002(2) -0.005(2)
C6_31 0.028(2) 0.030(2) 0.027(2) -0.012(2) 0.001(2) -0.005(2)
C7_31 0.0309(19) 0.0336(19) 0.029(2) -0.0151(19) 0.0037(19) -0.0074(19)
F1_31 0.033(3) 0.039(3) 0.034(3) -0.012(3) 0.003(3) -0.006(3)
F2_31 0.035(2) 0.034(2) 0.033(2) -0.015(2) 0.004(2) -0.010(2)
F3_31 0.033(2) 0.038(2) 0.032(2) -0.013(2) 0.006(2) -0.009(2)
C1_4 0.0477(11) 0.0638(13) 0.0459(11) 0.0002(10) -0.0152(9) -0.0236(10)
C2_4 0.0847(16) 0.0386(10) 0.0429(11) -0.0137(9) -0.0263(11) -0.0107(10)
C3_4 0.0551(12) 0.0485(11) 0.0326(9) -0.0112(8) -0.0054(8) 0.0075(9)
C4_4 0.0477(11) 0.0446(10) 0.0407(10) -0.0030(8) -0.0091(8) -0.0108(8)
C5_4 0.0574(12) 0.0355(9) 0.0501(11) -0.0160(8) -0.0167(9) -0.0049(8)
C6_4 0.0468(11) 0.0589(12) 0.0380(10) -0.0197(9) -0.0062(8) 0.0074(9)

loop_
_atom_type_symbol
_atom_type_description
_atom_type_scat_dispersion_real
_atom_type_scat_dispersion_imag
_atom_type_scat_source
C C 0.0181 0.0091 'International Tables Vol C Tables 4.2.6.8 and 6.1.1.4'
H H 0.0000 0.0000 'International Tables Vol C Tables 4.2.6.8 and 6.1.1.4'
B B 0.0090 0.0039 'International Tables Vol C Tables 4.2.6.8 and 6.1.1.4'
N N 0.0311 0.0180 'International Tables Vol C Tables 4.2.6.8 and 6.1.1.4'
F F 0.0727 0.0534 'International Tables Vol C Tables 4.2.6.8 and 6.1.1.4'

loop_
_geom_angle_atom_site_label_1
_geom_angle_atom_site_label_2
_geom_angle_atom_site_label_3
_geom_angle
_geom_angle_site_symmetry_1
_geom_angle_site_symmetry_3
_geom_angle_publ_flag
N4_2 B1 N1 121.40(14) . . ?
N4_2 B1 C1_2 120.69(13) . . ?
N1 B1 C1_2 117.84(13) . . ?
N1 B2 C1_1 121.18(13) . . ?
N1 B2 C10_1 118.73(13) . . ?
C1_1 B2 C10_1 119.99(13) . . ?
N2_3 N1 B2 115.43(12) . . ?
N2_3 N1 B1 122.46(12) . . ?
B2 N1 B1 122.10(12) . . ?
N2_3 N1 C1_31 12.1(8) . . ?
B2 N1 C1_31 127.3(8) . . ?
B1 N1 C1_31 110.5(8) . . ?
C2_1 C1_1 C6_1 118.15(14) . . ?
C2_1 C1_1 B2 123.03(14) . . ?
C6_1 C1_1 B2 118.52(14) . . ?
C3_1 C2_1 C1_1 119.71(16) . . ?
C3_1 C2_1 C8_1 119.54(15) . . ?
C1_1 C2_1 C8_1 120.74(14) . . ?
C4_1 C3_1 C2_1 122.26(16) . . ?
C4_1 C3_1 H3_1 118.9 . . ?
C2_1 C3_1 H3_1 118.9 . . ?
C3_1 C4_1 C5_1 117.75(15) . . ?
C3_1 C4_1 C9_1 121.03(18) . . ?
C5_1 C4_1 C9_1 121.21(18) . . ?
C4_1 C5_1 C6_1 121.60(16) . . ?
C4_1 C5_1 H5_1 119.2 . . ?
C6_1 C5_1 H5_1 119.2 . . ?
C5_1 C6_1 C1_1 120.21(15) . . ?
C5_1 C6_1 C7_1 119.69(15) . . ?
C1_1 C6_1 C7_1 120.08(14) . . ?
C6_1 C7_1 H7A_1 109.5 . . ?
C6_1 C7_1 H7B_1 109.5 . . ?
H7A_1 C7_1 H7B_1 109.5 . . ?
C6_1 C7_1 H7C_1 109.5 . . ?
H7A_1 C7_1 H7C_1 109.5 . . ?
H7B_1 C7_1 H7C_1 109.5 . . ?
C2_1 C8_1 H8A_1 109.5 . . ?
C2_1 C8_1 H8B_1 109.5 . . ?
H8A_1 C8_1 H8B_1 109.5 . . ?
C2_1 C8_1 H8C_1 109.5 . . ?
H8A_1 C8_1 H8C_1 109.5 . . ?
H8B_1 C8_1 H8C_1 109.5 . . ?
C4_1 C9_1 H9A_1 109.5 . . ?
C4_1 C9_1 H9B_1 109.5 . . ?
H9A_1 C9_1 H9B_1 109.5 . . ?
C4_1 C9_1 H9C_1 109.5 . . ?
H9A_1 C9_1 H9C_1 109.5 . . ?
H9B_1 C9_1 H9C_1 109.5 . . ?
C11_1 C10_1 C15_1 117.38(13) . . ?
C11_1 C10_1 B2 119.81(13) . . ?
C15_1 C10_1 B2 122.54(13) . . ?
C11_1 C12_1 C13_1 121.72(14) . . ?
C11_1 C12_1 H12_1 119.1 . . ?
C13_1 C12_1 H12_1 119.1 . . ?
C12_1 C11_1 C10_1 120.90(14) . . ?
C12_1 C11_1 C16_1 117.67(13) . . ?
C10_1 C11_1 C16_1 121.43(13) . . ?
C14_1 C13_1 C12_1 117.72(14) . . ?
C14_1 C13_1 C18_1 121.73(14) . . ?
C12_1 C13_1 C18_1 120.54(15) . . ?
C11_1 C16_1 C1_2 113.40(12) . . ?
C11_1 C16_1 H16A_1 108.9 . . ?
C1_2 C16_1 H16A_1 108.9 . . ?
C11_1 C16_1 H16B_1 108.9 . . ?
C1_2 C16_1 H16B_1 108.9 . . ?
H16A_1 C16_1 H16B_1 107.7 . . ?
C14_1 C15_1 C10_1 119.95(14) . . ?
C14_1 C15_1 C17_1 117.21(13) . . ?
C10_1 C15_1 C17_1 122.82(14) . . ?
C13_1 C14_1 C15_1 122.31(14) . . ?
C13_1 C14_1 H14_1 118.8 . . ?
C15_1 C14_1 H14_1 118.8 . . ?
C15_1 C17_1 H17A_1 109.5 . . ?
C15_1 C17_1 H17B_1 109.5 . . ?
H17A_1 C17_1 H17B_1 109.5 . . ?
C15_1 C17_1 H17C_1 109.5 . . ?
H17A_1 C17_1 H17C_1 109.5 . . ?
H17B_1 C17_1 H17C_1 109.5 . . ?
C13_1 C18_1 H18A_1 109.5 . . ?
C13_1 C18_1 H18B_1 109.5 . . ?
H18A_1 C18_1 H18B_1 109.5 . . ?
C13_1 C18_1 H18C_1 109.5 . . ?
H18A_1 C18_1 H18C_1 109.5 . . ?
H18B_1 C18_1 H18C_1 109.5 . . ?
N5_2 C1_2 C16_1 113.19(12) . . ?
N5_2 C1_2 B1 108.93(12) . . ?
C16_1 C1_2 B1 112.16(12) . . ?
N5_2 C1_2 H1_2 107.4 . . ?
C16_1 C1_2 H1_2 107.4 . . ?
B1 C1_2 H1_2 107.4 . . ?
N5_2 C2_2 C3_2 110.92(13) . . ?
N5_2 C2_2 H2A_2 109.5 . . ?
C3_2 C2_2 H2A_2 109.5 . . ?
N5_2 C2_2 H2AB_2 109.5 . . ?
C3_2 C2_2 H2AB_2 109.5 . . ?
H2A_2 C2_2 H2AB_2 108.0 . . ?
N4_2 C3_2 C2_2 111.85(13) . . ?
N4_2 C3_2 H3A_2 109.2 . . ?
C2_2 C3_2 H3A_2 109.2 . . ?
N4_2 C3_2 H3AB_2 109.2 . . ?
C2_2 C3_2 H3AB_2 109.2 . . ?
H3A_2 C3_2 H3AB_2 107.9 . . ?
C5_2 C4_2 C9_2 120.93(14) . . ?
C5_2 C4_2 N4_2 118.84(13) . . ?
C9_2 C4_2 N4_2 120.21(14) . . ?
C6_2 C5_2 C4_2 118.65(14) . . ?
C6_2 C5_2 C11_2 119.21(14) . . ?
C4_2 C5_2 C11_2 122.11(15) . . ?
C5_2 C6_2 C7_2 121.63(15) . . ?
C5_2 C6_2 H6_2 119.2 . . ?
C7_2 C6_2 H6_2 119.2 . . ?
C6_2 C7_2 C8_2 118.50(15) . . ?
C6_2 C7_2 C12_2 120.59(15) . . ?
C8_2 C7_2 C12_2 120.90(15) . . ?
C9_2 C8_2 C7_2 121.72(14) . . ?
C9_2 C8_2 H8_2 119.1 . . ?
C7_2 C8_2 H8_2 119.1 . . ?
C8_2 C9_2 C4_2 118.35(14) . . ?
C8_2 C9_2 C10_2 120.57(14) . . ?
C4_2 C9_2 C10_2 121.05(14) . . ?
C9_2 C10_2 H10A_2 109.5 . . ?
C9_2 C10_2 H10B_2 109.5 . . ?
H10A_2 C10_2 H10B_2 109.5 . . ?
C9_2 C10_2 H10C_2 109.5 . . ?
H10A_2 C10_2 H10C_2 109.5 . . ?
H10B_2 C10_2 H10C_2 109.5 . . ?
C5_2 C11_2 H11A_2 109.5 . . ?
C5_2 C11_2 H11B_2 109.5 . . ?
H11A_2 C11_2 H11B_2 109.5 . . ?
C5_2 C11_2 H11C_2 109.5 . . ?
H11A_2 C11_2 H11C_2 109.5 . . ?
H11B_2 C11_2 H11C_2 109.5 . . ?
C7_2 C12_2 H12A_2 109.5 . . ?
C7_2 C12_2 H12B_2 109.5 . . ?
H12A_2 C12_2 H12B_2 109.5 . . ?
C7_2 C12_2 H12C_2 109.5 . . ?
H12A_2 C12_2 H12C_2 109.5 . . ?
H12B_2 C12_2 H12C_2 109.5 . . ?
C18_2 C13_2 C14_2 119.63(14) . . ?
C18_2 C13_2 N5_2 124.48(14) . . ?
C14_2 C13_2 N5_2 115.89(14) . . ?
C15_2 C14_2 C13_2 119.45(15) . . ?
C15_2 C14_2 C20_2 120.22(14) . . ?
C13_2 C14_2 C20_2 120.33(15) . . ?
C14_2 C15_2 C16_2 121.96(15) . . ?
C14_2 C15_2 H15_2 119.0 . . ?
C16_2 C15_2 H15_2 119.0 . . ?
C17_2 C16_2 C15_2 117.58(16) . . ?
C17_2 C16_2 C21_2 121.04(17) . . ?
C15_2 C16_2 C21_2 121.38(16) . . ?
C16_2 C17_2 C18_2 122.71(16) . . ?
C16_2 C17_2 H17_2 118.6 . . ?
C18_2 C17_2 H17_2 118.6 . . ?
C17_2 C18_2 C13_2 118.60(15) . . ?
C17_2 C18_2 C19_2 118.88(15) . . ?
C13_2 C18_2 C19_2 122.51(14) . . ?
C18_2 C19_2 H19A_2 109.5 . . ?
C18_2 C19_2 H19B_2 109.5 . . ?
H19A_2 C19_2 H19B_2 109.5 . . ?
C18_2 C19_2 H19C_2 109.5 . . ?
H19A_2 C19_2 H19C_2 109.5 . . ?
H19B_2 C19_2 H19C_2 109.5 . . ?
C14_2 C20_2 H20A_2 109.5 . . ?
C14_2 C20_2 H20B_2 109.5 . . ?
H20A_2 C20_2 H20B_2 109.5 . . ?
C14_2 C20_2 H20C_2 109.5 . . ?
H20A_2 C20_2 H20C_2 109.5 . . ?
H20B_2 C20_2 H20C_2 109.5 . . ?
C16_2 C21_2 H21A_2 109.5 . . ?
C16_2 C21_2 H21B_2 109.5 . . ?
H21A_2 C21_2 H21B_2 109.5 . . ?
C16_2 C21_2 H21C_2 109.5 . . ?
H21A_2 C21_2 H21C_2 109.5 . . ?
H21B_2 C21_2 H21C_2 109.5 . . ?
B1 N4_2 C4_2 124.38(13) . . ?
B1 N4_2 C3_2 121.55(13) . . ?
C4_2 N4_2 C3_2 114.07(12) . . ?
C13_2 N5_2 C2_2 116.09(12) . . ?
C13_2 N5_2 C1_2 120.57(12) . . ?
C2_2 N5_2 C1_2 110.84(12) . . ?
N3_3 N2_3 N1 112.32(13) . . ?
N3_3 N2_3 C6_31 93.8(6) . . ?
N1 N2_3 C6_31 143.1(6) . . ?
N3_3 N2_3 C2_31 13.7(7) . . ?
N1 N2_3 C2_31 108.4(5) . . ?
C6_31 N2_3 C2_31 102.7(7) . . ?
C2_31 N3_3 C1_31 141(3) . . ?
C2_31 N3_3 N2_3 133(2) . . ?
C1_31 N3_3 N2_3 7.4(14) . . ?
C2_31 N3_3 C1_3 86.6(15) . . ?
C1_31 N3_3 C1_3 109.9(9) . . ?
N2_3 N3_3 C1_3 112.02(13) . . ?
C2_31 N3_3 C3_31 54.8(13) . . ?
C1_31 N3_3 C3_31 139.5(12) . . ?
N2_3 N3_3 C3_31 139.0(6) . . ?
C1_3 N3_3 C3_31 33.0(5) . . ?
C2_31 N3_3 C6_31 145(2) . . ?
C1_31 N3_3 C6_31 41.5(6) . . ?
N2_3 N3_3 C6_31 45.9(5) . . ?
C1_3 N3_3 C6_31 69.5(5) . . ?
C3_31 N3_3 C6_31 101.9(6) . . ?
C3_31 C1_3 C4_31 99.0(12) . . ?
C3_31 C1_3 C2_3 31.8(11) . . ?
C4_31 C1_3 C2_3 69.3(10) . . ?
C3_31 C1_3 C6_3 148.4(11) . . ?
C4_31 C1_3 C6_3 50.7(10) . . ?
C2_3 C1_3 C6_3 120.0 . . ?
C3_31 C1_3 N3_3 86.3(11) . . ?
C4_31 C1_3 N3_3 174.1(10) . . ?
C2_3 C1_3 N3_3 116.41(9) . . ?
C6_3 C1_3 N3_3 123.59(9) . . ?
C3_31 C1_3 C2_31 65.6(8) . . ?
C4_31 C1_3 C2_31 162.5(13) . . ?
C2_3 C1_3 C2_31 96.7(7) . . ?
C6_3 C1_3 C2_31 142.1(7) . . ?
N3_3 C1_3 C2_31 21.5(7) . . ?
C3_31 C1_3 C5_31 159.6(12) . . ?
C4_31 C1_3 C5_31 62.2(7) . . ?
C2_3 C1_3 C5_31 131.4(6) . . ?
C6_3 C1_3 C5_31 11.5(6) . . ?
N3_3 C1_3 C5_31 112.2(6) . . ?
C2_31 C1_3 C5_31 131.4(9) . . ?
C3_31 C1_3 C1_31 110.8(10) . . ?
C4_31 C1_3 C1_31 147.6(11) . . ?
C2_3 C1_3 C1_31 142.1(5) . . ?
C6_3 C1_3 C1_31 97.5(6) . . ?
N3_3 C1_3 C1_31 26.5(5) . . ?
C2_31 C1_3 C1_31 45.4(3) . . ?
C5_31 C1_3 C1_31 86.3(6) . . ?
C3_31 C1_3 C6_31 151.5(11) . . ?
C4_31 C1_3 C6_31 106.7(10) . . ?
C2_3 C1_3 C6_31 175.9(5) . . ?
C6_3 C1_3 C6_31 56.0(5) . . ?
N3_3 C1_3 C6_31 67.6(5) . . ?
C2_31 C1_3 C6_31 87.0(6) . . ?
C5_31 C1_3 C6_31 44.7(3) . . ?
C1_31 C1_3 C6_31 41.7(3) . . ?
C3_31 C2_3 C4_31 74.6(10) . . ?
C3_31 C2_3 C1_3 36.6(10) . . ?
C4_31 C2_3 C1_3 39.6(5) . . ?
C3_31 C2_3 C3_3 152.1(11) . . ?
C4_31 C2_3 C3_3 80.4(5) . . ?
C1_3 C2_3 C3_3 120.0 . . ?
C3_31 C2_3 C7_31 124.4(14) . . ?
C4_31 C2_3 C7_31 51.2(10) . . ?
C1_3 C2_3 C7_31 90.8(9) . . ?
C3_3 C2_3 C7_31 29.2(9) . . ?
C3_31 C2_3 H2_3 85.4 . . ?
C4_31 C2_3 H2_3 159.6 . . ?
C1_3 C2_3 H2_3 120.0 . . ?
C3_3 C2_3 H2_3 120.0 . . ?
C7_31 C2_3 H2_3 149.2 . . ?
F1_31 C3_3 C7_31 89(2) . . ?
F1_31 C3_3 C4_3 80.0(13) . . ?
C7_31 C3_3 C4_3 9.3(19) . . ?
F1_31 C3_3 C2_3 147.3(14) . . ?
C7_31 C3_3 C2_3 110.8(18) . . ?
C4_3 C3_3 C2_3 120.0 . . ?
F1_31 C3_3 C4_31 140.2(14) . . ?
C7_31 C3_3 C4_31 61.4(19) . . ?
C4_3 C3_3 C4_31 70.6(5) . . ?
C2_3 C3_3 C4_31 49.4(5) . . ?
F1_31 C3_3 H3_3 48.1 . . ?
C7_31 C3_3 H3_3 129.1 . . ?
C4_3 C3_3 H3_3 120.0 . . ?
C2_3 C3_3 H3_3 120.0 . . ?
C4_31 C3_3 H3_3 169.4 . . ?
F3_31 C4_3 F2_31 134.1(10) . . ?
F3_31 C4_3 C3_3 126.6(7) . . ?
F2_31 C4_3 C3_3 99.2(7) . . ?
F3_31 C4_3 C5_3 67.4(7) . . ?
F2_31 C4_3 C5_3 92.4(7) . . ?
C3_3 C4_3 C5_3 120.0 . . ?
F3_31 C4_3 F1_31 112.9(10) . . ?
F2_31 C4_3 F1_31 107.4(9) . . ?
C3_3 C4_3 F1_31 28.5(6) . . ?
C5_3 C4_3 F1_31 143.6(6) . . ?
F3_31 C4_3 C7_3 79.2(7) . . ?
F2_31 C4_3 C7_3 77.1(7) . . ?
C3_3 C4_3 C7_3 119.31(9) . . ?
C5_3 C4_3 C7_3 120.68(9) . . ?
F1_31 C4_3 C7_3 93.8(6) . . ?
F3_31 C4_3 C4_31 100.0(9) . . ?
F2_31 C4_3 C4_31 100.7(9) . . ?
C3_3 C4_3 C4_31 64.6(5) . . ?
C5_3 C4_3 C4_31 55.4(5) . . ?
F1_31 C4_3 C4_31 90.4(8) . . ?
C7_3 C4_3 C4_31 175.6(5) . . ?
C4_3 C5_3 C6_3 120.0 . . ?
C4_3 C5_3 F3_31 47.4(6) . . ?
C6_3 C5_3 F3_31 131.4(6) . . ?
C4_3 C5_3 C7_31 15.2(14) . . ?
C6_3 C5_3 C7_31 104.8(14) . . ?
F3_31 C5_3 C7_31 57.0(15) . . ?
C4_3 C5_3 C4_31 77.8(5) . . ?
C6_3 C5_3 C4_31 42.2(5) . . ?
F3_31 C5_3 C4_31 103.2(8) . . ?
C7_31 C5_3 C4_31 62.6(15) . . ?
C4_3 C5_3 C5_31 129.5(5) . . ?
C6_3 C5_3 C5_31 9.7(5) . . ?
F3_31 C5_3 C5_31 134.4(9) . . ?
C7_31 C5_3 C5_31 114.4(15) . . ?
C4_31 C5_3 C5_31 51.8(4) . . ?
C4_3 C5_3 F2_31 40.0(4) . . ?
C6_3 C5_3 F2_31 119.9(4) . . ?
F3_31 C5_3 F2_31 80.2(7) . . ?
C7_31 C5_3 F2_31 44.3(15) . . ?
C4_31 C5_3 F2_31 87.8(7) . . ?
C5_31 C5_3 F2_31 127.5(8) . . ?
C4_3 C5_3 H5_3 120.0 . . ?
C6_3 C5_3 H5_3 120.0 . . ?
F3_31 C5_3 H5_3 90.9 . . ?
C7_31 C5_3 H5_3 135.2 . . ?
C4_31 C5_3 H5_3 162.2 . . ?
C5_31 C5_3 H5_3 110.5 . . ?
F2_31 C5_3 H5_3 105.5 . . ?
C4_31 C6_3 C5_3 77.7(7) . . ?
C4_31 C6_3 C1_3 42.3(7) . . ?
C5_3 C6_3 C1_3 120.0 . . ?
C4_31 C6_3 C6_31 122.1(9) . . ?
C5_3 C6_3 C6_31 160.1(5) . . ?
C1_3 C6_3 C6_31 79.8(5) . . ?
C4_31 C6_3 H6_3 162.3 . . ?
C5_3 C6_3 H6_3 120.0 . . ?
C1_3 C6_3 H6_3 120.0 . . ?
C6_31 C6_3 H6_3 40.2 . . ?
F2_3 C7_3 F3_3 105.61(15) . . ?
F2_3 C7_3 F1_3 105.80(15) . . ?
F3_3 C7_3 F1_3 106.37(16) . . ?
F2_3 C7_3 C4_3 113.59(13) . . ?
F3_3 C7_3 C4_3 112.42(15) . . ?
F1_3 C7_3 C4_3 112.44(14) . . ?
F2_3 C7_3 F3_31 82.2(5) . . ?
F3_3 C7_3 F3_31 150.3(5) . . ?
F1_3 C7_3 F3_31 98.6(5) . . ?
C4_3 C7_3 F3_31 41.0(5) . . ?
F2_3 C7_3 F2_31 111.5(5) . . ?
F3_3 C7_3 F2_31 71.3(5) . . ?
F1_3 C7_3 F2_31 141.9(5) . . ?
C4_3 C7_3 F2_31 44.2(5) . . ?
F3_31 C7_3 F2_31 79.1(7) . . ?
F2_3 C7_3 C7_31 120.6(11) . . ?
F3_3 C7_3 C7_31 109.1(12) . . ?
F1_3 C7_3 C7_31 108.5(12) . . ?
C4_3 C7_3 C7_31 7.1(11) . . ?
F3_31 C7_3 C7_31 46.1(12) . . ?
F2_31 C7_3 C7_31 44.1(13) . . ?
N3_3 C1_31 C2_31 14.5(12) . . ?
N3_3 C1_31 C6_31 112.4(8) . . ?
C2_31 C1_31 C6_31 120.0 . . ?
N3_3 C1_31 N1 121.1(15) . . ?
C2_31 C1_31 N1 114.4(11) . . ?
C6_31 C1_31 N1 125.5(11) . . ?
N3_3 C1_31 C1_3 43.7(6) . . ?
C2_31 C1_31 C1_3 50.1(4) . . ?
C6_31 C1_31 C1_3 70.0(4) . . ?
N1 C1_31 C1_3 164.5(12) . . ?
N3_3 C2_31 C3_31 106.4(14) . . ?
N3_3 C2_31 C1_31 25(2) . . ?
C3_31 C2_31 C1_31 120.0 . . ?
N3_3 C2_31 C1_3 72.0(13) . . ?
C3_31 C2_31 C1_3 35.7(5) . . ?
C1_31 C2_31 C1_3 84.5(5) . . ?
N3_3 C2_31 N2_3 32.9(16) . . ?
C3_31 C2_31 N2_3 123.4(6) . . ?
C1_31 C2_31 N2_3 8.1(8) . . ?
C1_3 C2_31 N2_3 88.7(7) . . ?
N3_3 C2_31 H2_31 128.8 . . ?
C3_31 C2_31 H2_31 120.0 . . ?
C1_31 C2_31 H2_31 120.0 . . ?
C1_3 C2_31 H2_31 155.2 . . ?
N2_3 C2_31 H2_31 116.0 . . ?
C2_3 C3_31 C1_3 111.7(18) . . ?
C2_3 C3_31 C2_31 164.5(15) . . ?
C1_3 C3_31 C2_31 78.7(8) . . ?
C2_3 C3_31 C4_31 72.3(13) . . ?
C1_3 C3_31 C4_31 41.7(8) . . ?
C2_31 C3_31 C4_31 120.0 . . ?
C2_3 C3_31 N3_3 162.1(19) . . ?
C1_3 C3_31 N3_3 60.7(8) . . ?
C2_31 C3_31 N3_3 18.8(5) . . ?
C4_31 C3_31 N3_3 102.4(5) . . ?
C2_3 C3_31 H3_31 48.7 . . ?
C1_3 C3_31 H3_31 160.3 . . ?
C2_31 C3_31 H3_31 120.0 . . ?
C4_31 C3_31 H3_31 120.0 . . ?
N3_3 C3_31 H3_31 137.0 . . ?
C1_3 C4_31 C6_3 87.0(10) . . ?
C1_3 C4_31 C2_3 71.1(10) . . ?
C6_3 C4_31 C2_3 158.0(11) . . ?
C1_3 C4_31 C5_31 81.2(8) . . ?
C6_3 C4_31 C5_31 6.0(7) . . ?
C2_3 C4_31 C5_31 152.1(7) . . ?
C1_3 C4_31 C3_31 39.3(8) . . ?
C6_3 C4_31 C3_31 125.5(7) . . ?
C2_3 C4_31 C3_31 33.1(7) . . ?
C5_31 C4_31 C3_31 120.0 . . ?
C1_3 C4_31 C5_3 147.0(14) . . ?
C6_3 C4_31 C5_3 60.1(7) . . ?
C2_3 C4_31 C5_3 141.8(9) . . ?
C5_31 C4_31 C5_3 65.8(9) . . ?
C3_31 C4_31 C5_3 172.1(11) . . ?
C1_3 C4_31 C7_31 157(2) . . ?
C6_3 C4_31 C7_31 115.7(17) . . ?
C2_3 C4_31 C7_31 86.2(15) . . ?
C5_31 C4_31 C7_31 121.4(16) . . ?
C3_31 C4_31 C7_31 118.4(16) . . ?
C5_3 C4_31 C7_31 55.7(14) . . ?
C1_3 C4_31 C3_3 121.3(13) . . ?
C6_3 C4_31 C3_3 151.7(11) . . ?
C2_3 C4_31 C3_3 50.2(5) . . ?
C5_31 C4_31 C3_3 157.2(9) . . ?
C3_31 C4_31 C3_3 82.8(9) . . ?
C5_3 C4_31 C3_3 91.6(6) . . ?
C7_31 C4_31 C3_3 36.0(14) . . ?
C1_3 C4_31 C4_3 166.0(15) . . ?
C6_3 C4_31 C4_3 106.9(10) . . ?
C2_3 C4_31 C4_3 95.0(7) . . ?
C5_31 C4_31 C4_3 112.6(9) . . ?
C3_31 C4_31 C4_3 127.2(9) . . ?
C5_3 C4_31 C4_3 46.9(3) . . ?
C7_31 C4_31 C4_3 8.8(13) . . ?
C3_3 C4_31 C4_3 44.8(3) . . ?
C6_31 C5_31 C4_31 120.0 . . ?
C6_31 C5_31 C1_3 83.6(5) . . ?
C4_31 C5_31 C1_3 36.6(5) . . ?
C6_31 C5_31 C5_3 174.2(12) . . ?
C4_31 C5_31 C5_3 62.4(8) . . ?
C1_3 C5_31 C5_3 99.0(9) . . ?
C6_31 C5_31 H5_31 120.0 . . ?
C4_31 C5_31 H5_31 120.0 . . ?
C1_3 C5_31 H5_31 156.2 . . ?
C5_3 C5_31 H5_31 57.9 . . ?
C5_31 C6_31 C1_31 120.0 . . ?
C5_31 C6_31 N2_3 131.6(7) . . ?
C1_31 C6_31 N2_3 15.0(8) . . ?
C5_31 C6_31 C6_3 7.9(5) . . ?
C1_31 C6_31 C6_3 112.2(5) . . ?
N2_3 C6_31 C6_3 123.7(9) . . ?
C5_31 C6_31 N3_3 94.6(4) . . ?
C1_31 C6_31 N3_3 26.1(5) . . ?
N2_3 C6_31 N3_3 40.3(4) . . ?
C6_3 C6_31 N3_3 87.0(6) . . ?
C5_31 C6_31 C1_3 51.8(4) . . ?
C1_31 C6_31 C1_3 68.3(4) . . ?
N2_3 C6_31 C1_3 81.1(7) . . ?
C6_3 C6_31 C1_3 44.1(3) . . ?
N3_3 C6_31 C1_3 42.9(3) . . ?
C5_31 C6_31 H6_31 120.0 . . ?
C1_31 C6_31 H6_31 120.0 . . ?
N2_3 C6_31 H6_31 107.6 . . ?
C6_3 C6_31 H6_31 127.7 . . ?
N3_3 C6_31 H6_31 144.9 . . ?
C1_3 C6_31 H6_31 171.2 . . ?
C3_3 C7_31 F1_31 33.9(13) . . ?
C3_3 C7_31 F2_31 113(3) . . ?
F1_31 C7_31 F2_31 113(3) . . ?
C3_3 C7_31 F3_31 135(3) . . ?
F1_31 C7_31 F3_31 109(3) . . ?
F2_31 C7_31 F3_31 106(3) . . ?
C3_3 C7_31 C5_3 144(3) . . ?
F1_31 C7_31 C5_3 162(3) . . ?
F2_31 C7_31 C5_3 85(2) . . ?
F3_31 C7_31 C5_3 59.5(15) . . ?
C3_3 C7_31 C4_31 83(2) . . ?
F1_31 C7_31 C4_31 113(3) . . ?
F2_31 C7_31 C4_31 112(3) . . ?
F3_31 C7_31 C4_31 104(2) . . ?
C5_3 C7_31 C4_31 61.7(14) . . ?
C3_3 C7_31 C7_3 117(2) . . ?
F1_31 C7_31 C7_3 86(2) . . ?
F2_31 C7_31 C7_3 63.1(16) . . ?
F3_31 C7_31 C7_3 62.0(16) . . ?
C5_3 C7_31 C7_3 99(2) . . ?
C4_31 C7_31 C7_3 160(2) . . ?
C3_3 C7_31 C2_3 39.9(14) . . ?
F1_31 C7_31 C2_3 71.5(19) . . ?
F2_31 C7_31 C2_3 120(2) . . ?
F3_31 C7_31 C2_3 130(2) . . ?
C5_3 C7_31 C2_3 104.4(18) . . ?
C4_31 C7_31 C2_3 42.6(11) . . ?
C7_3 C7_31 C2_3 157(2) . . ?
C3_3 F1_31 C7_31 57(2) . . ?
C3_3 F1_31 C4_3 71.5(12) . . ?
C7_31 F1_31 C4_3 14.4(17) . . ?
C4_3 F2_31 C7_31 16.9(16) . . ?
C4_3 F2_31 C7_3 58.7(6) . . ?
C7_31 F2_31 C7_3 72.8(17) . . ?
C4_3 F2_31 C5_3 47.6(5) . . ?
C7_31 F2_31 C5_3 51.1(15) . . ?
C7_3 F2_31 C5_3 88.5(6) . . ?
C4_3 F3_31 C7_31 13.6(16) . . ?
C4_3 F3_31 C5_3 65.2(7) . . ?
C7_31 F3_31 C5_3 63.5(15) . . ?
C4_3 F3_31 C7_3 59.8(6) . . ?
C7_31 F3_31 C7_3 71.8(16) . . ?
C5_3 F3_31 C7_3 107.0(9) . . ?
C6_4 C1_4 C2_4 119.3(2) . . ?
C6_4 C1_4 H1_4 120.4 . . ?
C2_4 C1_4 H1_4 120.4 . . ?
C3_4 C2_4 C1_4 119.33(19) . . ?
C3_4 C2_4 H2_4 120.3 . . ?
C1_4 C2_4 H2_4 120.3 . . ?
C4_4 C3_4 C2_4 120.1(2) . . ?
C4_4 C3_4 H3_4 120.0 . . ?
C2_4 C3_4 H3_4 120.0 . . ?
C5_4 C4_4 C3_4 121.1(2) . . ?
C5_4 C4_4 H4_4 119.5 . . ?
C3_4 C4_4 H4_4 119.5 . . ?
C4_4 C5_4 C6_4 120.3(2) . . ?
C4_4 C5_4 H5_4 119.9 . . ?
C6_4 C5_4 H5_4 119.9 . . ?
C5_4 C6_4 C1_4 120.0(2) . . ?
C5_4 C6_4 H6_4 120.0 . . ?
C1_4 C6_4 H6_4 120.0 . . ?

loop_
_geom_bond_atom_site_label_1
_geom_bond_atom_site_label_2
_geom_bond_distance
_geom_bond_site_symmetry_2
_geom_bond_publ_flag
B1 N4_2 1.385(2) . ?
B1 N1 1.512(2) . ?
B1 C1_2 1.579(2) . ?
B2 N1 1.432(2) . ?
B2 C1_1 1.585(2) . ?
B2 C10_1 1.596(2) . ?
N1 N2_3 1.3736(19) . ?
N1 C1_31 1.562(12) . ?
C1_1 C2_1 1.407(2) . ?
C1_1 C6_1 1.408(2) . ?
C2_1 C3_1 1.393(2) . ?
C2_1 C8_1 1.506(2) . ?
C3_1 C4_1 1.385(3) . ?
C3_1 H3_1 0.9300 . ?
C4_1 C5_1 1.386(3) . ?
C4_1 C9_1 1.508(2) . ?
C5_1 C6_1 1.396(2) . ?
C5_1 H5_1 0.9300 . ?
C6_1 C7_1 1.505(2) . ?
C7_1 H7A_1 0.9600 . ?
C7_1 H7B_1 0.9600 . ?
C7_1 H7C_1 0.9600 . ?
C8_1 H8A_1 0.9600 . ?
C8_1 H8B_1 0.9600 . ?
C8_1 H8C_1 0.9600 . ?
C9_1 H9A_1 0.9600 . ?
C9_1 H9B_1 0.9600 . ?
C9_1 H9C_1 0.9600 . ?
C10_1 C11_1 1.416(2) . ?
C10_1 C15_1 1.418(2) . ?
C12_1 C11_1 1.388(2) . ?
C12_1 C13_1 1.391(2) . ?
C12_1 H12_1 0.9300 . ?
C11_1 C16_1 1.514(2) . ?
C13_1 C14_1 1.388(2) . ?
C13_1 C18_1 1.506(2) . ?
C16_1 C1_2 1.530(2) . ?
C16_1 H16A_1 0.9700 . ?
C16_1 H16B_1 0.9700 . ?
C15_1 C14_1 1.397(2) . ?
C15_1 C17_1 1.511(2) . ?
C14_1 H14_1 0.9300 . ?
C17_1 H17A_1 0.9600 . ?
C17_1 H17B_1 0.9600 . ?
C17_1 H17C_1 0.9600 . ?
C18_1 H18A_1 0.9600 . ?
C18_1 H18B_1 0.9600 . ?
C18_1 H18C_1 0.9600 . ?
C1_2 N5_2 1.4717(18) . ?
C1_2 H1_2 0.9800 . ?
C2_2 N5_2 1.454(2) . ?
C2_2 C3_2 1.514(2) . ?
C2_2 H2A_2 0.9700 . ?
C2_2 H2AB_2 0.9700 . ?
C3_2 N4_2 1.4752(19) . ?
C3_2 H3A_2 0.9700 . ?
C3_2 H3AB_2 0.9700 . ?
C4_2 C5_2 1.398(2) . ?
C4_2 C9_2 1.404(2) . ?
C4_2 N4_2 1.439(2) . ?
C5_2 C6_2 1.389(2) . ?
C5_2 C11_2 1.510(2) . ?
C6_2 C7_2 1.390(2) . ?
C6_2 H6_2 0.9300 . ?
C7_2 C8_2 1.393(2) . ?
C7_2 C12_2 1.508(2) . ?
C8_2 C9_2 1.389(2) . ?
C8_2 H8_2 0.9300 . ?
C9_2 C10_2 1.507(2) . ?
C10_2 H10A_2 0.9600 . ?
C10_2 H10B_2 0.9600 . ?
C10_2 H10C_2 0.9600 . ?
C11_2 H11A_2 0.9600 . ?
C11_2 H11B_2 0.9600 . ?
C11_2 H11C_2 0.9600 . ?
C12_2 H12A_2 0.9600 . ?
C12_2 H12B_2 0.9600 . ?
C12_2 H12C_2 0.9600 . ?
C13_2 C18_2 1.406(2) . ?
C13_2 C14_2 1.409(2) . ?
C13_2 N5_2 1.432(2) . ?
C14_2 C15_2 1.385(2) . ?
C14_2 C20_2 1.507(2) . ?
C15_2 C16_2 1.395(3) . ?
C15_2 H15_2 0.9300 . ?
C16_2 C17_2 1.386(2) . ?
C16_2 C21_2 1.508(2) . ?
C17_2 C18_2 1.394(2) . ?
C17_2 H17_2 0.9300 . ?
C18_2 C19_2 1.510(2) . ?
C19_2 H19A_2 0.9600 . ?
C19_2 H19B_2 0.9600 . ?
C19_2 H19C_2 0.9600 . ?
C20_2 H20A_2 0.9600 . ?
C20_2 H20B_2 0.9600 . ?
C20_2 H20C_2 0.9600 . ?
C21_2 H21A_2 0.9600 . ?
C21_2 H21B_2 0.9600 . ?
C21_2 H21C_2 0.9600 . ?
N2_3 N3_3 1.256(2) . ?
N2_3 C6_31 1.395(18) . ?
N2_3 C2_31 1.680(18) . ?
N3_3 C2_31 0.549(17) . ?
N3_3 C1_31 0.921(17) . ?
N3_3 C1_3 1.4265(15) . ?
N3_3 C3_31 1.632(15) . ?
N3_3 C6_31 1.938(15) . ?
C1_3 C3_31 0.891(13) . ?
C1_3 C4_31 0.937(12) . ?
C1_3 C2_3 1.3900 . ?
C1_3 C6_3 1.3900 . ?
C1_3 C2_31 1.497(13) . ?
C1_3 C5_31 1.553(13) . ?
C1_3 C1_31 1.943(12) . ?
C1_3 C6_31 1.965(13) . ?
C2_3 C3_31 0.788(16) . ?
C2_3 C4_31 1.374(16) . ?
C2_3 C3_3 1.3900 . ?
C2_3 C7_31 2.02(4) . ?
C2_3 H2_3 0.9300 . ?
C3_3 F1_31 0.700(16) . ?
C3_3 C7_31 1.06(4) . ?
C3_3 C4_3 1.3900 . ?
C3_3 C4_31 1.784(14) . ?
C3_3 H3_3 0.9300 . ?
C4_3 F3_31 1.127(14) . ?
C4_3 F2_31 1.211(14) . ?
C4_3 C5_3 1.3900 . ?
C4_3 F1_31 1.444(16) . ?
C4_3 C7_3 1.4843(18) . ?
C4_3 C4_31 1.862(12) . ?
C5_3 C6_3 1.3900 . ?
C5_3 F3_31 1.414(14) . ?
C5_3 C7_31 1.47(3) . ?
C5_3 C4_31 1.567(15) . ?
C5_3 C5_31 1.613(16) . ?
C5_3 F2_31 1.880(14) . ?
C5_3 H5_3 0.9300 . ?
C6_3 C4_31 1.078(16) . ?
C6_3 C6_31 1.655(15) . ?
C6_3 H6_3 0.9300 . ?
C7_3 F2_3 1.326(2) . ?
C7_3 F3_3 1.339(2) . ?
C7_3 F1_3 1.342(2) . ?
C7_3 F3_31 1.686(14) . ?
C7_3 F2_31 1.694(14) . ?
C7_3 C7_31 1.81(4) . ?
C1_31 C2_31 1.3900 . ?
C1_31 C6_31 1.3900 . ?
C2_31 C3_31 1.3900 . ?
C2_31 H2_31 0.9300 . ?
C3_31 C4_31 1.3900 . ?
C3_31 H3_31 0.9300 . ?
C4_31 C5_31 1.3900 . ?
C4_31 C7_31 1.58(4) . ?
C5_31 C6_31 1.3900 . ?
C5_31 H5_31 0.9300 . ?
C6_31 H6_31 0.9300 . ?
C7_31 F1_31 1.26(4) . ?
C7_31 F2_31 1.32(4) . ?
C7_31 F3_31 1.38(4) . ?
C1_4 C6_4 1.384(3) . ?
C1_4 C2_4 1.389(4) . ?
C1_4 H1_4 0.9300 . ?
C2_4 C3_4 1.379(4) . ?
C2_4 H2_4 0.9300 . ?
C3_4 C4_4 1.355(3) . ?
C3_4 H3_4 0.9300 . ?
C4_4 C5_4 1.355(3) . ?
C4_4 H4_4 0.9300 . ?
C5_4 C6_4 1.364(3) . ?
C5_4 H5_4 0.9300 . ?
C6_4 H6_4 0.9300 . ?
